data_2228813
loop_
_publ_author_name
'Liu, Hong-Ni'
'Zhang, Gao'
'Hu, Lan'
'Su, Peng-Fei'
'Li, Yun-Feng'

_publ_section_title
;
 4,4'-Bis(2,2-diphenylvinyl)-1,1'-biphenyl
;
_journal_coeditor_code LH5185
_journal_issue 1
_journal_name_full 'Acta Crystallographica Section E'
_journal_page_first o220
_journal_paper_doi 10.1107/S1600536810052840
_journal_volume 67
_journal_year 2011
_chemical_formula_iupac 'C40 H30'
_chemical_formula_moiety 'C40 H30'
_chemical_formula_sum 'C40 H30'
_chemical_formula_weight 510.7
_chemical_melting_point 477
_chemical_name_systematic
;
4,4'-Bis(2,2-diphenylvinyl)-1,1'-biphenyl
;
_space_group_IT_number 14
_symmetry_cell_setting monoclinic
_symmetry_space_group_name_Hall '-P 2ybc'
_symmetry_space_group_name_H-M 'P 1 21/c 1'
_atom_sites_solution_hydrogens geom
_atom_sites_solution_primary direct
_atom_sites_solution_secondary difmap
_audit_creation_method SHELXL-97
_cell_angle_alpha 90.00
_cell_angle_beta 92.669(4)
_cell_angle_gamma 90.00
_cell_formula_units_Z 2
_cell_length_a 9.277(2)
_cell_length_b 14.625(3)
_cell_length_c 10.460(2)
_cell_measurement_reflns_used 1536
_cell_measurement_temperature 296(2)
_cell_measurement_theta_max 25.10
_cell_measurement_theta_min 2.40
_cell_volume 1417.6(5)
_computing_cell_refinement 'SAINT (Bruker, 1997)'
_computing_data_collection 'SMART (Bruker, 1997)'
_computing_data_reduction 'SAINT (Bruker, 1997)'
_computing_molecular_graphics 'SHELXTL (Sheldrick, 2008)'
_computing_publication_material 'SHELXTL (Sheldrick, 2008)'
_computing_structure_refinement 'SHELXL97 (Sheldrick, 2008)'
_computing_structure_solution 'SHELXS97 (Sheldrick, 2008)'
_diffrn_ambient_temperature 296(2)
_diffrn_measured_fraction_theta_full 0.994
_diffrn_measured_fraction_theta_max 0.994
_diffrn_measurement_device_type 'Bruker SMART CCD'
_diffrn_measurement_method '\f and \w'
_diffrn_radiation_monochromator graphite
_diffrn_radiation_source 'fine-focus sealed tube'
_diffrn_radiation_type MoK\a
_diffrn_radiation_wavelength 0.71073
_diffrn_reflns_av_R_equivalents 0.0295
_diffrn_reflns_av_sigmaI/netI 0.0403
_diffrn_reflns_limit_h_max 10
_diffrn_reflns_limit_h_min -11
_diffrn_reflns_limit_k_max 17
_diffrn_reflns_limit_k_min -17
_diffrn_reflns_limit_l_max 10
_diffrn_reflns_limit_l_min -12
_diffrn_reflns_number 6984
_diffrn_reflns_theta_full 25.10
_diffrn_reflns_theta_max 25.10
_diffrn_reflns_theta_min 2.40
_exptl_absorpt_coefficient_mu 0.068
_exptl_absorpt_correction_type none
_exptl_crystal_colour yellow
_exptl_crystal_density_diffrn 1.196
_exptl_crystal_density_method 'not measured'
_exptl_crystal_description block
_exptl_crystal_F_000 540
_exptl_crystal_size_max 0.39
_exptl_crystal_size_mid 0.25
_exptl_crystal_size_min 0.18
_refine_diff_density_max 0.120
_refine_diff_density_min -0.184
_refine_ls_extinction_method none
_refine_ls_goodness_of_fit_ref 0.940
_refine_ls_hydrogen_treatment constr
_refine_ls_matrix_type full
_refine_ls_number_parameters 181
_refine_ls_number_reflns 2508
_refine_ls_number_restraints 0
_refine_ls_restrained_S_all 0.940
_refine_ls_R_factor_all 0.0695
_refine_ls_R_factor_gt 0.0429
_refine_ls_shift/su_max 0.000
_refine_ls_shift/su_mean 0.000
_refine_ls_structure_factor_coef Fsqd
_refine_ls_weighting_details 'calc w=1/[\s^2^(Fo^2^)+(0.0637P)^2^] where P=(Fo^2^+2Fc^2^)/3'
_refine_ls_weighting_scheme calc
_refine_ls_wR_factor_gt 0.1017
_refine_ls_wR_factor_ref 0.1103
_reflns_number_gt 1479
_reflns_number_total 2508
_reflns_threshold_expression I>2\s(I)
_cod_data_source_file lh5185.cif
_cod_data_source_block I
_cod_original_sg_symbol_H-M 'P 21/c'
_cod_database_code 2228813
_cod_database_fobs_code 2228813

loop_
_symmetry_equiv_pos_as_xyz
'x, y, z'
'-x, y+1/2, -z+1/2'
'-x, -y, -z'
'x, -y-1/2, z-1/2'

loop_
_atom_site_type_symbol
_atom_site_label
_atom_site_fract_x
_atom_site_fract_y
_atom_site_fract_z
_atom_site_U_iso_or_equiv
_atom_site_adp_type
_atom_site_calc_flag
_atom_site_refinement_flags
_atom_site_occupancy
_atom_site_disorder_assembly
_atom_site_disorder_group
C C1 0.69791(18) 0.84611(10) 0.10768(16) 0.0652(5) Uani d . 1 . .
H H1 0.6951 0.7855 0.1343 0.078 Uiso calc R 1 . .
C C2 0.57204(17) 0.88788(10) 0.06689(14) 0.0625(4) Uani d . 1 . .
H H2 0.4864 0.8549 0.0677 0.075 Uiso calc R 1 . .
C C3 0.56784(15) 0.97810(9) 0.02422(13) 0.0488(4) Uani d . 1 . .
C C4 0.69840(17) 1.02440(10) 0.03150(16) 0.0633(5) Uani d . 1 . .
H H4 0.7009 1.0854 0.0066 0.076 Uiso calc R 1 . .
C C5 0.82414(17) 0.98268(10) 0.07443(16) 0.0642(5) Uani d . 1 . .
H H5 0.9088 1.0168 0.0795 0.077 Uiso calc R 1 . .
C C6 0.82915(16) 0.89105(10) 0.11058(13) 0.0539(4) Uani d . 1 . .
C C7 0.96931(16) 0.85159(11) 0.15032(14) 0.0609(4) Uani d . 1 . .
H H7 1.0411 0.8943 0.1703 0.073 Uiso calc R 1 . .
C C8 1.01194(17) 0.76349(10) 0.16283(14) 0.0570(4) Uani d . 1 . .
C C9 1.16235(17) 0.74195(11) 0.20673(15) 0.0599(4) Uani d . 1 . .
C C10 1.2386(2) 0.79640(12) 0.29442(18) 0.0746(5) Uani d . 1 . .
H H10 1.1933 0.8464 0.3300 0.090 Uiso calc R 1 . .
C C11 1.3807(2) 0.77781(13) 0.33001(19) 0.0849(6) Uani d . 1 . .
H H11 1.4301 0.8155 0.3887 0.102 Uiso calc R 1 . .
C C12 1.4498(2) 0.70404(14) 0.27931(19) 0.0835(6) Uani d . 1 . .
H H12 1.5463 0.6923 0.3014 0.100 Uiso calc R 1 . .
C C13 1.3742(2) 0.64829(16) 0.19597(19) 0.0928(6) Uani d . 1 . .
H H13 1.4194 0.5974 0.1625 0.111 Uiso calc R 1 . .
C C14 1.2324(2) 0.66610(13) 0.16054(17) 0.0809(5) Uani d . 1 . .
H H14 1.1828 0.6265 0.1046 0.097 Uiso calc R 1 . .
C C15 0.91607(18) 0.68499(10) 0.12923(15) 0.0588(4) Uani d . 1 . .
C C16 0.86251(18) 0.62995(10) 0.22408(15) 0.0630(4) Uani d . 1 . .
H H16 0.8899 0.6411 0.3093 0.076 Uiso calc R 1 . .
C C17 0.7692(2) 0.55891(11) 0.19388(18) 0.0730(5) Uani d . 1 . .
H H17 0.7328 0.5235 0.2588 0.088 Uiso calc R 1 . .
C C18 0.7301(2) 0.54030(12) 0.0686(2) 0.0828(6) Uani d . 1 . .
H H18 0.6666 0.4927 0.0485 0.099 Uiso calc R 1 . .
C C19 0.7846(2) 0.59197(14) -0.02639(18) 0.0935(6) Uani d . 1 . .
H H19 0.7599 0.5786 -0.1115 0.112 Uiso calc R 1 . .
C C20 0.8763(2) 0.66401(12) 0.00322(17) 0.0815(6) Uani d . 1 . .
H H20 0.9120 0.6991 -0.0624 0.098 Uiso calc R 1 . .

loop_
_atom_site_aniso_label
_atom_site_aniso_U_11
_atom_site_aniso_U_22
_atom_site_aniso_U_33
_atom_site_aniso_U_12
_atom_site_aniso_U_13
_atom_site_aniso_U_23
C1 0.0611(11) 0.0537(9) 0.0803(12) 0.0013(9) -0.0031(9) 0.0190(8)
C2 0.0585(11) 0.0566(10) 0.0719(11) -0.0035(8) -0.0022(8) 0.0120(8)
C3 0.0532(9) 0.0464(8) 0.0472(8) 0.0022(7) 0.0066(7) -0.0038(6)
C4 0.0540(11) 0.0446(8) 0.0918(12) 0.0042(8) 0.0095(9) 0.0033(8)
C5 0.0487(10) 0.0507(9) 0.0937(12) 0.0002(8) 0.0088(9) -0.0001(8)
C6 0.0510(10) 0.0550(9) 0.0558(9) 0.0048(8) 0.0044(7) 0.0019(7)
C7 0.0555(11) 0.0601(10) 0.0673(10) 0.0027(8) 0.0046(8) 0.0031(8)
C8 0.0604(10) 0.0573(10) 0.0536(10) 0.0061(8) 0.0068(7) 0.0043(7)
C9 0.0627(11) 0.0613(10) 0.0560(9) 0.0105(8) 0.0052(8) 0.0096(8)
C10 0.0694(13) 0.0656(11) 0.0882(13) 0.0097(9) -0.0017(10) 0.0013(9)
C11 0.0693(13) 0.0806(13) 0.1033(15) 0.0018(11) -0.0101(11) 0.0094(11)
C12 0.0641(12) 0.1014(15) 0.0855(15) 0.0166(12) 0.0084(11) 0.0284(12)
C13 0.0890(16) 0.1085(16) 0.0810(14) 0.0430(13) 0.0047(12) 0.0004(12)
C14 0.0833(14) 0.0875(13) 0.0713(12) 0.0301(11) -0.0033(10) -0.0057(10)
C15 0.0696(11) 0.0540(9) 0.0531(10) 0.0130(8) 0.0038(8) 0.0019(7)
C16 0.0745(11) 0.0573(9) 0.0572(10) 0.0107(9) 0.0035(8) 0.0040(8)
C17 0.0866(13) 0.0547(10) 0.0784(13) 0.0044(9) 0.0127(10) 0.0072(9)
C18 0.0938(15) 0.0632(11) 0.0905(15) -0.0015(10) -0.0057(12) -0.0074(11)
C19 0.1305(18) 0.0808(13) 0.0676(12) -0.0064(13) -0.0119(12) -0.0094(11)
C20 0.1173(17) 0.0712(12) 0.0558(11) -0.0056(11) 0.0041(10) 0.0024(9)

loop_
_atom_type_symbol
_atom_type_description
_atom_type_scat_dispersion_real
_atom_type_scat_dispersion_imag
_atom_type_scat_source
C C 0.0033 0.0016 'International Tables Vol C Tables 4.2.6.8 and 6.1.1.4'
H H 0.0000 0.0000 'International Tables Vol C Tables 4.2.6.8 and 6.1.1.4'

loop_
_geom_angle_atom_site_label_1
_geom_angle_atom_site_label_2
_geom_angle_atom_site_label_3
_geom_angle_site_symmetry_1
_geom_angle_site_symmetry_3
_geom_angle
_geom_angle_publ_flag
C2 C1 C6 . . 122.16(14) ?
C2 C1 H1 . . 118.9 ?
C6 C1 H1 . . 118.9 ?
C1 C2 C3 . . 122.25(15) ?
C1 C2 H2 . . 118.9 ?
C3 C2 H2 . . 118.9 ?
C4 C3 C2 . . 115.70(14) ?
C4 C3 C3 . 3_675 122.27(16) ?
C2 C3 C3 . 3_675 122.02(17) ?
C5 C4 C3 . . 121.84(14) ?
C5 C4 H4 . . 119.1 ?
C3 C4 H4 . . 119.1 ?
C4 C5 C6 . . 122.23(15) ?
C4 C5 H5 . . 118.9 ?
C6 C5 H5 . . 118.9 ?
C1 C6 C5 . . 115.68(14) ?
C1 C6 C7 . . 126.01(14) ?
C5 C6 C7 . . 118.30(14) ?
C8 C7 C6 . . 130.88(15) ?
C8 C7 H7 . . 114.6 ?
C6 C7 H7 . . 114.6 ?
C7 C8 C9 . . 119.95(15) ?
C7 C8 C15 . . 123.00(14) ?
C9 C8 C15 . . 117.00(13) ?
C10 C9 C14 . . 117.29(16) ?
C10 C9 C8 . . 121.86(14) ?
C14 C9 C8 . . 120.85(16) ?
C11 C10 C9 . . 121.19(17) ?
C11 C10 H10 . . 119.4 ?
C9 C10 H10 . . 119.4 ?
C12 C11 C10 . . 120.49(19) ?
C12 C11 H11 . . 119.8 ?
C10 C11 H11 . . 119.8 ?
C13 C12 C11 . . 118.78(18) ?
C13 C12 H12 . . 120.6 ?
C11 C12 H12 . . 120.6 ?
C12 C13 C14 . . 121.05(19) ?
C12 C13 H13 . . 119.5 ?
C14 C13 H13 . . 119.5 ?
C13 C14 C9 . . 121.11(19) ?
C13 C14 H14 . . 119.4 ?
C9 C14 H14 . . 119.4 ?
C20 C15 C16 . . 117.58(16) ?
C20 C15 C8 . . 121.76(14) ?
C16 C15 C8 . . 120.66(14) ?
C17 C16 C15 . . 120.99(16) ?
C17 C16 H16 . . 119.5 ?
C15 C16 H16 . . 119.5 ?
C18 C17 C16 . . 120.27(16) ?
C18 C17 H17 . . 119.9 ?
C16 C17 H17 . . 119.9 ?
C19 C18 C17 . . 119.70(18) ?
C19 C18 H18 . . 120.1 ?
C17 C18 H18 . . 120.1 ?
C18 C19 C20 . . 120.32(18) ?
C18 C19 H19 . . 119.8 ?
C20 C19 H19 . . 119.8 ?
C19 C20 C15 . . 121.09(17) ?
C19 C20 H20 . . 119.5 ?
C15 C20 H20 . . 119.5 ?

loop_
_geom_bond_atom_site_label_1
_geom_bond_atom_site_label_2
_geom_bond_site_symmetry_2
_geom_bond_distance
_geom_bond_publ_flag
C1 C2 . 1.368(2) ?
C1 C6 . 1.383(2) ?
C1 H1 . 0.9300 ?
C2 C3 . 1.3929(19) ?
C2 H2 . 0.9300 ?
C3 C4 . 1.387(2) ?
C3 C3 3_675 1.481(3) ?
C4 C5 . 1.373(2) ?
C4 H4 . 0.9300 ?
C5 C6 . 1.393(2) ?
C5 H5 . 0.9300 ?
C6 C7 . 1.465(2) ?
C7 C8 . 1.352(2) ?
C7 H7 . 0.9300 ?
C8 C9 . 1.482(2) ?
C8 C15 . 1.484(2) ?
C9 C10 . 1.384(2) ?
C9 C14 . 1.384(2) ?
C10 C11 . 1.380(3) ?
C10 H10 . 0.9300 ?
C11 C12 . 1.374(2) ?
C11 H11 . 0.9300 ?
C12 C13 . 1.363(3) ?
C12 H12 . 0.9300 ?
C13 C14 . 1.375(3) ?
C13 H13 . 0.9300 ?
C14 H14 . 0.9300 ?
C15 C20 . 1.386(2) ?
C15 C16 . 1.388(2) ?
C16 C17 . 1.379(2) ?
C16 H16 . 0.9300 ?
C17 C18 . 1.371(2) ?
C17 H17 . 0.9300 ?
C18 C19 . 1.364(3) ?
C18 H18 . 0.9300 ?
C19 C20 . 1.380(3) ?
C19 H19 . 0.9300 ?
C20 H20 . 0.9300 ?

loop_
_geom_torsion_atom_site_label_1
_geom_torsion_atom_site_label_2
_geom_torsion_atom_site_label_3
_geom_torsion_atom_site_label_4
_geom_torsion_site_symmetry_1
_geom_torsion_site_symmetry_2
_geom_torsion_site_symmetry_3
_geom_torsion_site_symmetry_4
_geom_torsion
_geom_torsion_publ_flag
C6 C1 C2 C3 . . . . 0.7(2) ?
C1 C2 C3 C4 . . . . -3.0(2) ?
C1 C2 C3 C3 . . . 3_675 177.73(16) ?
C2 C3 C4 C5 . . . . 1.9(2) ?
C3 C3 C4 C5 3_675 . . . -178.81(15) ?
C3 C4 C5 C6 . . . . 1.4(2) ?
C2 C1 C6 C5 . . . . 2.6(2) ?
C2 C1 C6 C7 . . . . -178.80(14) ?
C4 C5 C6 C1 . . . . -3.7(2) ?
C4 C5 C6 C7 . . . . 177.62(14) ?
C1 C6 C7 C8 . . . . 17.8(2) ?
C5 C6 C7 C8 . . . . -163.63(15) ?
C6 C7 C8 C9 . . . . -179.39(14) ?
C6 C7 C8 C15 . . . . 3.3(2) ?
C7 C8 C9 C10 . . . . 34.1(2) ?
C15 C8 C9 C10 . . . . -148.38(15) ?
C7 C8 C9 C14 . . . . -145.60(15) ?
C15 C8 C9 C14 . . . . 31.9(2) ?
C14 C9 C10 C11 . . . . 2.7(2) ?
C8 C9 C10 C11 . . . . -177.03(15) ?
C9 C10 C11 C12 . . . . -0.4(3) ?
C10 C11 C12 C13 . . . . -1.7(3) ?
C11 C12 C13 C14 . . . . 1.4(3) ?
C12 C13 C14 C9 . . . . 1.0(3) ?
C10 C9 C14 C13 . . . . -3.0(3) ?
C8 C9 C14 C13 . . . . 176.71(15) ?
C7 C8 C15 C20 . . . . 71.1(2) ?
C9 C8 C15 C20 . . . . -106.38(18) ?
C7 C8 C15 C16 . . . . -108.71(17) ?
C9 C8 C15 C16 . . . . 73.86(18) ?
C20 C15 C16 C17 . . . . -2.1(2) ?
C8 C15 C16 C17 . . . . 177.65(14) ?
C15 C16 C17 C18 . . . . 1.3(2) ?
C16 C17 C18 C19 . . . . 0.5(3) ?
C17 C18 C19 C20 . . . . -1.5(3) ?
C18 C19 C20 C15 . . . . 0.6(3) ?
C16 C15 C20 C19 . . . . 1.2(3) ?
C8 C15 C20 C19 . . . . -178.61(16) ?
